data_1520102
loop_
_publ_author_name
'Hua, Carol'
'Turner, Peter'
'D'Alessandro, Deanna M'

_publ_section_title
;
 Facile redox state manipulation in Cu(i) frameworks by utilisation of the
 redox-active tris(4-(pyridin-4-yl)phenyl)amine ligand.
;
_journal_issue 34
_journal_name_full 'Dalton transactions (Cambridge, England : 2003)'
_journal_page_first 15297
_journal_page_last 15303
_journal_paper_doi 10.1039/c5dt01233c
_journal_volume 44
_journal_year 2015
_chemical_formula_moiety '(C33 H24 Br1 Cu1 N4)n'
_chemical_formula_sum 'C33 H24 Cl Cu N4'
_chemical_formula_weight 575.55
_chemical_name_systematic CuNPy3Cl
_space_group_crystal_system monoclinic
_space_group_IT_number 14
_space_group_name_Hall '-P 2ybc'
_space_group_name_H-M_alt 'P 1 21/c 1'
_symmetry_cell_setting monoclinic
_symmetry_Int_Tables_number 14
_symmetry_space_group_name_Hall '-P 2ybc'
_symmetry_space_group_name_H-M 'P 1 21/c 1'
_atom_sites_solution_hydrogens geom
_audit_creation_method SHELXL-2014/7
_audit_update_record
;
2015-03-24 deposited with the CCDC.
2015-05-19 downloaded from the CCDC.
;
_cell_angle_alpha 90
_cell_angle_beta 112.2430(10)
_cell_angle_gamma 90
_cell_formula_units_Z 4
_cell_length_a 10.05130(10)
_cell_length_b 28.1929(2)
_cell_length_c 12.21890(10)
_cell_measurement_reflns_used 31217
_cell_measurement_temperature 150.0(2)
_cell_measurement_theta_max 76.2520
_cell_measurement_theta_min 4.2100
_cell_volume 3204.88(5)
_computing_cell_refinement
;
  CrysAlisPro, Agilent Technologies,
;
_computing_data_collection
;
  CrysAlisPro, Agilent Technologies,
;
_computing_data_reduction
;
  CrysAlisPro, Agilent Technologies,
;
_computing_molecular_graphics
;
  ORTEP3 for Windows (Farrugia, L., 1997)
  ORTEPII  (Johnson,C.K., 1976). 
  shelXle (Hbschle, C. B., et. al. 2011)
  WinGX (Farrugia, L., 1999)
;
_computing_structure_refinement 'SHELXL-2014/7 (Sheldrick, 2014)'
_computing_structure_solution 'SIR97 (Altomare, et. al. 1997)'
_diffrn_ambient_temperature 150.0(2)
_diffrn_crystal_treatment
;
attached with Exxon Paratone N, to a short length 
of fibre supported on a thin piece of copper wire 
inserted in a copper mounting pin.  The crystal was 
quenched in a cold nitrogen gas stream from an 
Oxford Cryosystems Cryostream. 
;
_diffrn_detector_area_resol_mean 10.5861
_diffrn_measured_fraction_theta_full 1.000
_diffrn_measured_fraction_theta_max 0.995
_diffrn_measurement_device_type 'SuperNova, Dual, Cu at zero, Atlas'
_diffrn_measurement_method \w
_diffrn_radiation_monochromator mirror
_diffrn_radiation_source 'SuperNova (Cu) X-ray Source'
_diffrn_radiation_type 'Cu K\a'
_diffrn_radiation_wavelength 1.5418
_diffrn_reflns_av_R_equivalents 0.0263
_diffrn_reflns_av_unetI/netI 0.0113
_diffrn_reflns_Laue_measured_fraction_full 1.000
_diffrn_reflns_Laue_measured_fraction_max 0.995
_diffrn_reflns_limit_h_max 12
_diffrn_reflns_limit_h_min -12
_diffrn_reflns_limit_k_max 35
_diffrn_reflns_limit_k_min -35
_diffrn_reflns_limit_l_max 14
_diffrn_reflns_limit_l_min -15
_diffrn_reflns_number 62752
_diffrn_reflns_point_group_measured_fraction_full 1.000
_diffrn_reflns_point_group_measured_fraction_max 0.995
_diffrn_reflns_theta_full 67.684
_diffrn_reflns_theta_max 76.593
_diffrn_reflns_theta_min 3.135
_exptl_absorpt_coefficient_mu 1.992
_exptl_absorpt_correction_T_max 1.00
_exptl_absorpt_correction_T_min 0.818
_exptl_absorpt_correction_type multi-scan
_exptl_absorpt_process_details
;
  CrysAlisPro, Agilent Technologies,
  Version 1.171.37.35
  Empirical absorption correction using spherical 
  harmonics, implemented in SCALE3 ABSPACK scaling algorithm.
;
_exptl_crystal_colour yellow
_exptl_crystal_density_diffrn 1.193
_exptl_crystal_description block
_exptl_crystal_F_000 1184
_exptl_crystal_size_max 0.201
_exptl_crystal_size_mid 0.108
_exptl_crystal_size_min 0.056
_refine_diff_density_max 1.859
_refine_diff_density_min -0.821
_refine_diff_density_rms 0.084
_refine_ls_extinction_method none
_refine_ls_goodness_of_fit_ref 1.047
_refine_ls_hydrogen_treatment constr
_refine_ls_matrix_type full
_refine_ls_number_parameters 352
_refine_ls_number_reflns 6714
_refine_ls_number_restraints 0
_refine_ls_restrained_S_all 1.047
_refine_ls_R_factor_all 0.0609
_refine_ls_R_factor_gt 0.0592
_refine_ls_shift/su_max 0.001
_refine_ls_shift/su_mean 0.000
_refine_ls_structure_factor_coef Fsqd
_refine_ls_weighting_details 'w=1/[\s^2^(Fo^2^)+(0.10P)^2^+5.0P] where P=(Fo^2^+2Fc^2^)/3'
_refine_ls_weighting_scheme calc
_refine_ls_wR_factor_gt 0.1771
_refine_ls_wR_factor_ref 0.1787
_reflns_Friedel_coverage 0.000
_reflns_number_gt 6371
_reflns_number_total 6714
_reflns_threshold_expression 'I > 2\s(I)'
_cod_data_source_file c5dt01233c2.cif
_cod_data_source_block CuNPy3Cl_sq
_cod_depositor_comments 'Adding full bibliography for 1520101--1520104.cif.'
_cod_original_sg_symbol_H-M 'P 21/c'
_cod_database_code 1520102
_shelx_shelxl_version_number 2014/7
_shelx_space_group_comment
;
The symmetry employed for this shelxl refinement is uniquely defined
by the following loop, which should always be used as a source of
symmetry information in preference to the above space-group names.
They are only intended as comments.
;

loop_
_space_group_symop_operation_xyz
'x, y, z'
'-x, y+1/2, -z+1/2'
'-x, -y, -z'
'x, -y-1/2, z-1/2'

loop_
_atom_site_label
_atom_site_type_symbol
_atom_site_fract_x
_atom_site_fract_y
_atom_site_fract_z
_atom_site_U_iso_or_equiv
_atom_site_adp_type
_atom_site_occupancy
_atom_site_site_symmetry_order
_atom_site_calc_flag
_atom_site_refinement_flags_posn
_atom_site_refinement_flags_adp
Cu1 Cu 1.42905(5) 0.48846(2) 0.56771(4) 0.03640(16) Uani 1 1 d . .
Cl1 Cl 1.33799(9) 0.53896(3) 0.38859(7) 0.0452(2) Uani 1 1 d . .
N1 N 1.2865(2) 0.43487(8) 0.5152(2) 0.0301(5) Uani 1 1 d . .
N2 N 0.5795(3) 0.03093(9) 0.8026(2) 0.0353(5) Uani 1 1 d . .
N3 N 0.1868(3) 0.18586(11) -0.4661(2) 0.0441(6) Uani 1 1 d . .
N4 N 0.6678(3) 0.21272(8) 0.27744(18) 0.0285(5) Uani 1 1 d . .
C1 C 1.2528(3) 0.40848(10) 0.5914(2) 0.0315(5) Uani 1 1 d . .
H1 H 1.2995 0.4152 0.6733 0.038 Uiso 1 1 calc R U
C2 C 1.1536(3) 0.37181(10) 0.5580(2) 0.0312(5) Uani 1 1 d . .
H2 H 1.1337 0.3540 0.6161 0.037 Uiso 1 1 calc R U
C3 C 1.0836(3) 0.36136(9) 0.4386(2) 0.0265(5) Uani 1 1 d . .
C4 C 1.1193(3) 0.38850(10) 0.3584(2) 0.0312(5) Uani 1 1 d . .
H4 H 1.0751 0.3823 0.2760 0.037 Uiso 1 1 calc R U
C5 C 1.2193(3) 0.42452(10) 0.3994(2) 0.0320(6) Uani 1 1 d . .
H5 H 1.2418 0.4428 0.3434 0.038 Uiso 1 1 calc R U
C6 C 0.9756(3) 0.32292(9) 0.3980(2) 0.0252(5) Uani 1 1 d . .
C7 C 0.8836(3) 0.31231(9) 0.4567(2) 0.0268(5) Uani 1 1 d . .
H7 H 0.8913 0.3299 0.5252 0.032 Uiso 1 1 calc R U
C8 C 0.7818(3) 0.27679(9) 0.4168(2) 0.0261(5) Uani 1 1 d . .
H8 H 0.7194 0.2706 0.4573 0.031 Uiso 1 1 calc R U
C9 C 0.7700(3) 0.24997(8) 0.3174(2) 0.0255(5) Uani 1 1 d . .
C10 C 0.8610(3) 0.26013(9) 0.2584(2) 0.0294(5) Uani 1 1 d . .
H10 H 0.8545 0.2421 0.1909 0.035 Uiso 1 1 calc R U
C11 C 0.9609(3) 0.29636(9) 0.2975(2) 0.0284(5) Uani 1 1 d . .
H11 H 1.0207 0.3033 0.2552 0.034 Uiso 1 1 calc R U
C12 C 0.4988(4) 0.02266(11) 0.6882(3) 0.0383(6) Uani 1 1 d . .
H12 H 0.4325 -0.0030 0.6695 0.046 Uiso 1 1 calc R U
C13 C 0.5072(3) 0.04963(10) 0.5959(3) 0.0350(6) Uani 1 1 d . .
H13 H 0.4469 0.0426 0.5165 0.042 Uiso 1 1 calc R U
C14 C 0.6043(3) 0.08706(10) 0.6202(2) 0.0316(6) Uani 1 1 d . .
C15 C 0.6863(3) 0.09571(11) 0.7392(3) 0.0386(6) Uani 1 1 d . .
H15 H 0.7530 0.1212 0.7606 0.046 Uiso 1 1 calc R U
C16 C 0.6712(4) 0.06744(12) 0.8258(3) 0.0401(7) Uani 1 1 d . .
H16 H 0.7287 0.0742 0.9061 0.048 Uiso 1 1 calc R U
C17 C 0.6204(3) 0.11721(9) 0.5267(2) 0.0296(5) Uani 1 1 d . .
C18 C 0.5061(3) 0.12615(9) 0.4197(2) 0.0309(5) Uani 1 1 d . .
H18 H 0.4165 0.1107 0.4031 0.037 Uiso 1 1 calc R U
C19 C 0.5220(3) 0.15726(9) 0.3378(2) 0.0293(5) Uani 1 1 d . .
H19 H 0.4424 0.1634 0.2665 0.035 Uiso 1 1 calc R U
C20 C 0.6527(3) 0.17965(9) 0.3580(2) 0.0268(5) Uani 1 1 d . .
C21 C 0.7700(3) 0.16892(10) 0.4626(2) 0.0308(5) Uani 1 1 d . .
H21 H 0.8615 0.1825 0.4767 0.037 Uiso 1 1 calc R U
C22 C 0.7525(3) 0.13858(10) 0.5449(2) 0.0327(6) Uani 1 1 d . .
H22 H 0.8324 0.1321 0.6157 0.039 Uiso 1 1 calc R U
C23 C 0.1818(3) 0.22507(13) -0.4072(3) 0.0436(7) Uani 1 1 d . .
H23 H 0.1237 0.2506 -0.4504 0.052 Uiso 1 1 calc R U
C24 C 0.2563(3) 0.23103(11) -0.2864(3) 0.0349(6) Uani 1 1 d . .
H24 H 0.2474 0.2598 -0.2493 0.042 Uiso 1 1 calc R U
C25 C 0.3441(3) 0.19474(10) -0.2195(2) 0.0285(5) Uani 1 1 d . .
C26 C 0.3497(3) 0.15375(11) -0.2825(3) 0.0369(6) Uani 1 1 d . .
H26 H 0.4084 0.1278 -0.2427 0.044 Uiso 1 1 calc R U
C27 C 0.2702(4) 0.15108(13) -0.4023(3) 0.0437(7) Uani 1 1 d . .
H27 H 0.2752 0.1226 -0.4420 0.052 Uiso 1 1 calc R U
C28 C 0.4265(3) 0.19896(9) -0.0901(2) 0.0264(5) Uani 1 1 d . .
C29 C 0.4420(3) 0.24293(9) -0.0332(2) 0.0282(5) Uani 1 1 d . .
H29 H 0.3966 0.2701 -0.0777 0.034 Uiso 1 1 calc R U
C30 C 0.5223(3) 0.24752(9) 0.0867(2) 0.0285(5) Uani 1 1 d . .
H30 H 0.5333 0.2778 0.1232 0.034 Uiso 1 1 calc R U
C31 C 0.5869(3) 0.20789(9) 0.1540(2) 0.0255(5) Uani 1 1 d . .
C32 C 0.5711(3) 0.16387(9) 0.0989(2) 0.0280(5) Uani 1 1 d . .
H32 H 0.6144 0.1366 0.1439 0.034 Uiso 1 1 calc R U
C33 C 0.4925(3) 0.15970(9) -0.0213(2) 0.0277(5) Uani 1 1 d . .
H33 H 0.4833 0.1295 -0.0578 0.033 Uiso 1 1 calc R U

loop_
_atom_site_aniso_label
_atom_site_aniso_U_11
_atom_site_aniso_U_22
_atom_site_aniso_U_33
_atom_site_aniso_U_23
_atom_site_aniso_U_13
_atom_site_aniso_U_12
Cu1 0.0455(3) 0.0301(2) 0.0363(3) -0.01255(16) 0.0186(2) -0.01083(17)
Cl1 0.0524(4) 0.0340(4) 0.0472(4) 0.0006(3) 0.0165(3) -0.0036(3)
N1 0.0341(11) 0.0252(10) 0.0325(11) -0.0049(9) 0.0142(9) -0.0062(9)
N2 0.0454(14) 0.0321(12) 0.0306(12) 0.0085(9) 0.0167(10) -0.0006(10)
N3 0.0425(14) 0.0592(17) 0.0256(12) 0.0034(11) 0.0073(10) -0.0057(12)
N4 0.0387(12) 0.0250(10) 0.0201(10) 0.0000(8) 0.0094(9) -0.0100(9)
C1 0.0351(13) 0.0297(13) 0.0264(12) -0.0015(10) 0.0080(10) -0.0042(11)
C2 0.0372(14) 0.0287(13) 0.0278(13) 0.0021(10) 0.0125(11) -0.0045(11)
C3 0.0278(12) 0.0236(12) 0.0276(12) 0.0020(9) 0.0098(10) -0.0006(9)
C4 0.0372(14) 0.0300(13) 0.0256(12) -0.0007(10) 0.0111(11) -0.0076(11)
C5 0.0423(14) 0.0287(13) 0.0263(12) -0.0012(10) 0.0144(11) -0.0098(11)
C6 0.0281(12) 0.0213(11) 0.0247(11) 0.0035(9) 0.0085(9) -0.0011(9)
C7 0.0331(12) 0.0233(11) 0.0244(11) -0.0004(9) 0.0114(10) -0.0014(10)
C8 0.0322(12) 0.0252(12) 0.0234(11) 0.0009(9) 0.0132(10) -0.0031(10)
C9 0.0342(12) 0.0200(11) 0.0220(11) 0.0012(9) 0.0101(10) -0.0042(9)
C10 0.0385(14) 0.0264(12) 0.0257(12) -0.0027(10) 0.0147(11) -0.0037(10)
C11 0.0348(13) 0.0271(12) 0.0269(12) 0.0013(10) 0.0158(10) -0.0031(10)
C12 0.0481(16) 0.0293(13) 0.0370(15) 0.0054(11) 0.0154(13) -0.0083(12)
C13 0.0475(16) 0.0275(13) 0.0287(13) 0.0018(10) 0.0129(12) -0.0072(11)
C14 0.0412(14) 0.0269(12) 0.0271(12) 0.0033(10) 0.0133(11) -0.0042(11)
C15 0.0470(16) 0.0385(15) 0.0279(13) 0.0026(11) 0.0115(12) -0.0112(13)
C16 0.0478(17) 0.0440(16) 0.0263(13) 0.0058(12) 0.0115(12) -0.0051(13)
C17 0.0417(14) 0.0227(11) 0.0239(12) 0.0002(9) 0.0120(11) -0.0062(10)
C18 0.0407(14) 0.0271(12) 0.0248(12) -0.0016(10) 0.0123(11) -0.0108(11)
C19 0.0362(13) 0.0284(12) 0.0206(11) -0.0006(9) 0.0075(10) -0.0067(10)
C20 0.0380(13) 0.0213(11) 0.0213(11) -0.0001(9) 0.0115(10) -0.0049(10)
C21 0.0332(13) 0.0273(12) 0.0304(13) 0.0039(10) 0.0106(11) -0.0048(10)
C22 0.0379(14) 0.0314(13) 0.0252(12) 0.0057(10) 0.0076(11) -0.0034(11)
C23 0.0363(15) 0.0564(19) 0.0328(15) 0.0159(14) 0.0072(12) 0.0042(14)
C24 0.0342(14) 0.0396(15) 0.0295(13) 0.0066(11) 0.0105(11) 0.0019(11)
C25 0.0290(12) 0.0340(13) 0.0237(12) 0.0031(10) 0.0112(10) -0.0024(10)
C26 0.0438(15) 0.0392(15) 0.0262(13) 0.0023(11) 0.0116(12) 0.0041(12)
C27 0.0515(18) 0.0512(18) 0.0257(14) -0.0027(12) 0.0117(13) -0.0036(14)
C28 0.0289(12) 0.0280(12) 0.0233(12) 0.0025(9) 0.0111(10) -0.0010(10)
C29 0.0336(13) 0.0259(12) 0.0272(12) 0.0060(10) 0.0137(10) 0.0044(10)
C30 0.0372(13) 0.0227(11) 0.0281(12) 0.0000(9) 0.0154(11) -0.0003(10)
C31 0.0323(12) 0.0256(12) 0.0193(11) 0.0012(9) 0.0107(9) -0.0047(9)
C32 0.0370(13) 0.0211(11) 0.0241(12) 0.0040(9) 0.0096(10) -0.0019(10)
C33 0.0352(13) 0.0234(11) 0.0250(12) -0.0011(9) 0.0119(10) -0.0023(10)

loop_
_atom_type_symbol
_atom_type_description
_atom_type_scat_dispersion_real
_atom_type_scat_dispersion_imag
_atom_type_scat_source
C C 0.0181 0.0091 'International Tables Vol C Tables 4.2.6.8 and 6.1.1.4'
H H 0.0000 0.0000 'International Tables Vol C Tables 4.2.6.8 and 6.1.1.4'
N N 0.0311 0.0180 'International Tables Vol C Tables 4.2.6.8 and 6.1.1.4'
Cl Cl 0.3639 0.7018 'International Tables Vol C Tables 4.2.6.8 and 6.1.1.4'
Cu Cu -1.9646 0.5888 'International Tables Vol C Tables 4.2.6.8 and 6.1.1.4'

loop_
_geom_angle_atom_site_label_1
_geom_angle_atom_site_label_2
_geom_angle_atom_site_label_3
_geom_angle
_geom_angle_site_symmetry_1
_geom_angle_site_symmetry_3
N1 Cu1 N2 117.37(10) . 2_756
N1 Cu1 Cl1 110.91(7) . 3_866
N2 Cu1 Cl1 110.85(8) 2_756 3_866
N1 Cu1 Cl1 99.74(7) . .
N2 Cu1 Cl1 103.99(8) 2_756 .
Cl1 Cu1 Cl1 113.37(3) 3_866 .
N1 Cu1 Cu1 118.24(7) . 3_866
N2 Cu1 Cu1 122.70(8) 2_756 3_866
Cl1 Cu1 Cu1 59.40(3) 3_866 3_866
Cl1 Cu1 Cu1 53.97(3) . 3_866
Cu1 Cl1 Cu1 66.63(3) 3_866 .
C1 N1 C5 117.0(2) . .
C1 N1 Cu1 122.35(18) . .
C5 N1 Cu1 120.67(18) . .
C16 N2 C12 116.7(2) . .
C16 N2 Cu1 121.4(2) . 2_746
C12 N2 Cu1 121.7(2) . 2_746
C23 N3 C27 116.1(3) . .
C20 N4 C9 120.4(2) . .
C20 N4 C31 120.6(2) . .
C9 N4 C31 118.9(2) . .
N1 C1 C2 123.8(2) . .
N1 C1 H1 118.1 . .
C2 C1 H1 118.1 . .
C1 C2 C3 119.3(2) . .
C1 C2 H2 120.4 . .
C3 C2 H2 120.4 . .
C2 C3 C4 117.3(2) . .
C2 C3 C6 121.5(2) . .
C4 C3 C6 121.2(2) . .
C5 C4 C3 119.6(2) . .
C5 C4 H4 120.2 . .
C3 C4 H4 120.2 . .
N1 C5 C4 123.1(2) . .
N1 C5 H5 118.5 . .
C4 C5 H5 118.5 . .
C11 C6 C7 117.7(2) . .
C11 C6 C3 120.5(2) . .
C7 C6 C3 121.8(2) . .
C8 C7 C6 121.3(2) . .
C8 C7 H7 119.4 . .
C6 C7 H7 119.4 . .
C7 C8 C9 120.4(2) . .
C7 C8 H8 119.8 . .
C9 C8 H8 119.8 . .
C10 C9 C8 118.9(2) . .
C10 C9 N4 120.4(2) . .
C8 C9 N4 120.7(2) . .
C11 C10 C9 120.4(2) . .
C11 C10 H10 119.8 . .
C9 C10 H10 119.8 . .
C10 C11 C6 121.3(2) . .
C10 C11 H11 119.3 . .
C6 C11 H11 119.3 . .
N2 C12 C13 123.4(3) . .
N2 C12 H12 118.3 . .
C13 C12 H12 118.3 . .
C12 C13 C14 119.7(3) . .
C12 C13 H13 120.2 . .
C14 C13 H13 120.2 . .
C13 C14 C15 116.5(2) . .
C13 C14 C17 122.9(2) . .
C15 C14 C17 120.6(2) . .
C16 C15 C14 120.4(3) . .
C16 C15 H15 119.8 . .
C14 C15 H15 119.8 . .
N2 C16 C15 123.3(3) . .
N2 C16 H16 118.4 . .
C15 C16 H16 118.4 . .
C22 C17 C18 117.8(2) . .
C22 C17 C14 120.0(2) . .
C18 C17 C14 122.3(2) . .
C19 C18 C17 120.7(2) . .
C19 C18 H18 119.6 . .
C17 C18 H18 119.6 . .
C18 C19 C20 121.2(2) . .
C18 C19 H19 119.4 . .
C20 C19 H19 119.4 . .
C19 C20 C21 118.3(2) . .
C19 C20 N4 121.4(2) . .
C21 C20 N4 120.3(2) . .
C22 C21 C20 120.0(2) . .
C22 C21 H21 120.0 . .
C20 C21 H21 120.0 . .
C21 C22 C17 121.8(3) . .
C21 C22 H22 119.1 . .
C17 C22 H22 119.1 . .
N3 C23 C24 124.0(3) . .
N3 C23 H23 118.0 . .
C24 C23 H23 118.0 . .
C23 C24 C25 120.0(3) . .
C23 C24 H24 120.0 . .
C25 C24 H24 120.0 . .
C24 C25 C26 115.5(2) . .
C24 C25 C28 122.6(3) . .
C26 C25 C28 121.9(2) . .
C27 C26 C25 120.0(3) . .
C27 C26 H26 120.0 . .
C25 C26 H26 120.0 . .
N3 C27 C26 124.3(3) . .
N3 C27 H27 117.8 . .
C26 C27 H27 117.8 . .
C33 C28 C29 117.7(2) . .
C33 C28 C25 121.6(2) . .
C29 C28 C25 120.7(2) . .
C30 C29 C28 121.2(2) . .
C30 C29 H29 119.4 . .
C28 C29 H29 119.4 . .
C29 C30 C31 120.2(2) . .
C29 C30 H30 119.9 . .
C31 C30 H30 119.9 . .
C32 C31 C30 119.2(2) . .
C32 C31 N4 120.8(2) . .
C30 C31 N4 120.0(2) . .
C33 C32 C31 120.3(2) . .
C33 C32 H32 119.9 . .
C31 C32 H32 119.9 . .
C32 C33 C28 121.4(2) . .
C32 C33 H33 119.3 . .
C28 C33 H33 119.3 . .

loop_
_geom_bond_atom_site_label_1
_geom_bond_atom_site_label_2
_geom_bond_distance
_geom_bond_site_symmetry_2
Cu1 N1 2.013(2) .
Cu1 N2 2.014(2) 2_756
Cu1 Cl1 2.3279(10) 3_866
Cu1 Cl1 2.4777(9) .
Cu1 Cu1 2.6426(9) 3_866
Cl1 Cu1 2.3278(10) 3_866
N1 C1 1.331(4) .
N1 C5 1.349(3) .
N2 C16 1.338(4) .
N2 C12 1.345(4) .
N2 Cu1 2.014(2) 2_746
N3 C23 1.330(5) .
N3 C27 1.333(5) .
N4 C20 1.405(3) .
N4 C9 1.420(3) .
N4 C31 1.424(3) .
C1 C2 1.386(4) .
C1 H1 0.9500 .
C2 C3 1.391(4) .
C2 H2 0.9500 .
C3 C4 1.393(4) .
C3 C6 1.480(3) .
C4 C5 1.383(4) .
C4 H4 0.9500 .
C5 H5 0.9500 .
C6 C11 1.397(4) .
C6 C7 1.400(4) .
C7 C8 1.382(4) .
C7 H7 0.9500 .
C8 C9 1.398(3) .
C8 H8 0.9500 .
C9 C10 1.392(4) .
C10 C11 1.385(4) .
C10 H10 0.9500 .
C11 H11 0.9500 .
C12 C13 1.389(4) .
C12 H12 0.9500 .
C13 C14 1.392(4) .
C13 H13 0.9500 .
C14 C15 1.394(4) .
C14 C17 1.481(4) .
C15 C16 1.379(4) .
C15 H15 0.9500 .
C16 H16 0.9500 .
C17 C22 1.397(4) .
C17 C18 1.398(4) .
C18 C19 1.385(4) .
C18 H18 0.9500 .
C19 C20 1.392(4) .
C19 H19 0.9500 .
C20 C21 1.405(4) .
C21 C22 1.381(4) .
C21 H21 0.9500 .
C22 H22 0.9500 .
C23 C24 1.390(4) .
C23 H23 0.9500 .
C24 C25 1.396(4) .
C24 H24 0.9500 .
C25 C26 1.402(4) .
C25 C28 1.486(3) .
C26 C27 1.378(4) .
C26 H26 0.9500 .
C27 H27 0.9500 .
C28 C33 1.396(4) .
C28 C29 1.401(4) .
C29 C30 1.386(4) .
C29 H29 0.9500 .
C30 C31 1.393(4) .
C30 H30 0.9500 .
C31 C32 1.392(4) .
C32 C33 1.384(4) .
C32 H32 0.9500 .
C33 H33 0.9500 .

loop_
_geom_torsion_atom_site_label_1
_geom_torsion_atom_site_label_2
_geom_torsion_atom_site_label_3
_geom_torsion_atom_site_label_4
_geom_torsion
_geom_torsion_site_symmetry_1
C5 N1 C1 C2 -0.4(4) .
Cu1 N1 C1 C2 179.0(2) .
N1 C1 C2 C3 -0.1(4) .
C1 C2 C3 C4 0.8(4) .
C1 C2 C3 C6 -179.4(2) .
C2 C3 C4 C5 -0.9(4) .
C6 C3 C4 C5 179.2(3) .
C1 N1 C5 C4 0.2(4) .
Cu1 N1 C5 C4 -179.2(2) .
C3 C4 C5 N1 0.5(5) .
C2 C3 C6 C11 -146.6(3) .
C4 C3 C6 C11 33.3(4) .
C2 C3 C6 C7 34.4(4) .
C4 C3 C6 C7 -145.7(3) .
C11 C6 C7 C8 0.0(4) .
C3 C6 C7 C8 179.0(2) .
C6 C7 C8 C9 1.1(4) .
C7 C8 C9 C10 -0.9(4) .
C7 C8 C9 N4 178.6(2) .
C20 N4 C9 C10 133.3(3) .
C31 N4 C9 C10 -43.3(4) .
C20 N4 C9 C8 -46.3(4) .
C31 N4 C9 C8 137.2(3) .
C8 C9 C10 C11 -0.3(4) .
N4 C9 C10 C11 -179.8(2) .
C9 C10 C11 C6 1.4(4) .
C7 C6 C11 C10 -1.3(4) .
C3 C6 C11 C10 179.7(2) .
C16 N2 C12 C13 0.4(5) .
Cu1 N2 C12 C13 -176.5(2) 2_746
N2 C12 C13 C14 0.7(5) .
C12 C13 C14 C15 -1.4(5) .
C12 C13 C14 C17 179.6(3) .
C13 C14 C15 C16 1.1(5) .
C17 C14 C15 C16 -179.8(3) .
C12 N2 C16 C15 -0.7(5) .
Cu1 N2 C16 C15 176.2(3) 2_746
C14 C15 C16 N2 -0.1(5) .
C13 C14 C17 C22 -151.2(3) .
C15 C14 C17 C22 29.8(4) .
C13 C14 C17 C18 30.0(4) .
C15 C14 C17 C18 -148.9(3) .
C22 C17 C18 C19 -3.5(4) .
C14 C17 C18 C19 175.3(3) .
C17 C18 C19 C20 1.5(4) .
C18 C19 C20 C21 1.8(4) .
C18 C19 C20 N4 -177.3(2) .
C9 N4 C20 C19 151.0(3) .
C31 N4 C20 C19 -32.6(4) .
C9 N4 C20 C21 -28.1(4) .
C31 N4 C20 C21 148.3(3) .
C19 C20 C21 C22 -3.0(4) .
N4 C20 C21 C22 176.1(3) .
C20 C21 C22 C17 1.0(4) .
C18 C17 C22 C21 2.2(4) .
C14 C17 C22 C21 -176.6(3) .
C27 N3 C23 C24 -0.4(5) .
N3 C23 C24 C25 0.7(5) .
C23 C24 C25 C26 0.0(4) .
C23 C24 C25 C28 180.0(3) .
C24 C25 C26 C27 -0.8(4) .
C28 C25 C26 C27 179.2(3) .
C23 N3 C27 C26 -0.5(5) .
C25 C26 C27 N3 1.1(5) .
C24 C25 C28 C33 168.3(3) .
C26 C25 C28 C33 -11.8(4) .
C24 C25 C28 C29 -12.5(4) .
C26 C25 C28 C29 167.4(3) .
C33 C28 C29 C30 1.2(4) .
C25 C28 C29 C30 -178.0(2) .
C28 C29 C30 C31 -1.5(4) .
C29 C30 C31 C32 0.8(4) .
C29 C30 C31 N4 -179.3(2) .
C20 N4 C31 C32 -43.5(4) .
C9 N4 C31 C32 133.0(3) .
C20 N4 C31 C30 136.5(3) .
C9 N4 C31 C30 -47.0(4) .
C30 C31 C32 C33 0.2(4) .
N4 C31 C32 C33 -179.8(2) .
C31 C32 C33 C28 -0.5(4) .
C29 C28 C33 C32 -0.2(4) .
C25 C28 C33 C32 179.0(2) .
